data_2201015
loop_
_publ_author_name
'El Bali, Brahim'
'Sghyar, Mohamed'
'Lachkar, Mohammed'
'Rachid, Ouarsal'
'Aziz Alaoui, Tahiri'
'Bolte, Michael'

_publ_section_title
;
 Ennea-ammonium dibromide tetra(thiosulfato)argentate
;
_journal_issue 5
_journal_name_full 'Acta Crystallographica Section E'
_journal_page_first i37
_journal_page_last i38
_journal_paper_doi 10.1107/S1600536802007614
_journal_volume 58
_journal_year 2002
_chemical_formula_iupac '(N H4)9 Br [Ag (S2 O3)4]'
_chemical_formula_structural '(N H4)9 Br [Ag (S2 O3)4]'
_chemical_formula_sum 'Ag Br2 H36 N9 O12 S8'
_chemical_formula_weight 878.55
_chemical_name_systematic ?
_space_group_IT_number 122
_symmetry_cell_setting tetragonal
_symmetry_space_group_name_Hall 'I -4 2bw'
_symmetry_space_group_name_H-M 'I -4 2 d'
_atom_sites_solution_hydrogens geom
_atom_sites_solution_primary direct
_atom_sites_solution_secondary difmap
_audit_creation_method SHELXL-97
_cell_angle_alpha 90.00
_cell_angle_beta 90.00
_cell_angle_gamma 90.00
_cell_formula_units_Z 4
_cell_length_a 13.2634(7)
_cell_length_b 13.2634(7)
_cell_length_c 16.4524(11)
_cell_measurement_reflns_used 72726
_cell_measurement_temperature 173(2)
_cell_measurement_theta_max 29.7
_cell_measurement_theta_min 2.8
_cell_volume 2894.3(3)
_computing_cell_refinement X-AREA
_computing_data_collection 'X-AREA (Stoe & Cie, 2001)'
_computing_data_reduction X-AREA
_computing_molecular_graphics 'XP in SHELXTL-Plus (Sheldrick, 1991)'
_computing_structure_refinement 'SHELXL97 (Sheldrick, 1997) '
_computing_structure_solution 'SHELXS97 (Sheldrick, 1990) '
_diffrn_ambient_temperature 173(2)
_diffrn_measured_fraction_theta_full 0.992
_diffrn_measured_fraction_theta_max 0.992
_diffrn_measurement_device_type 'Stoe IPDS-II two-circle'
_diffrn_measurement_method \w
_diffrn_radiation_monochromator graphite
_diffrn_radiation_source 'fine-focus sealed tube'
_diffrn_radiation_type MoK\a
_diffrn_radiation_wavelength 0.71073
_diffrn_reflns_av_R_equivalents 0.0494
_diffrn_reflns_av_sigmaI/netI 0.0165
_diffrn_reflns_limit_h_max 17
_diffrn_reflns_limit_h_min -18
_diffrn_reflns_limit_k_max 18
_diffrn_reflns_limit_k_min -18
_diffrn_reflns_limit_l_max 22
_diffrn_reflns_limit_l_min -22
_diffrn_reflns_number 23871
_diffrn_reflns_theta_full 29.58
_diffrn_reflns_theta_max 29.58
_diffrn_reflns_theta_min 3.07
_diffrn_standards_decay_% 0
_exptl_absorpt_coefficient_mu 4.092
_exptl_absorpt_correction_T_max 0.4950
_exptl_absorpt_correction_T_min 0.2656
_exptl_absorpt_correction_type empirical
_exptl_absorpt_process_details '(MULABS; Spek, 1990; Blessing, 1995)'
_exptl_crystal_colour colourless
_exptl_crystal_density_diffrn 2.016
_exptl_crystal_density_method 'not measured'
_exptl_crystal_description block
_exptl_crystal_F_000 1760
_exptl_crystal_size_max 0.20
_exptl_crystal_size_mid 0.20
_exptl_crystal_size_min 0.20
_refine_diff_density_max 1.822
_refine_diff_density_min -2.358
_refine_ls_abs_structure_details 'Flack (1983)'
_refine_ls_abs_structure_Flack 0.11(3)
_refine_ls_extinction_coef 0.0060(9)
_refine_ls_extinction_expression Fc^*^=kFc[1+0.001xFc^2^\l^3^/sin(2\q)]^-1/4^
_refine_ls_extinction_method SHELXL97
_refine_ls_goodness_of_fit_ref 1.095
_refine_ls_hydrogen_treatment constr
_refine_ls_matrix_type full
_refine_ls_number_parameters 76
_refine_ls_number_reflns 2019
_refine_ls_number_restraints 0
_refine_ls_restrained_S_all 1.095
_refine_ls_R_factor_all 0.0578
_refine_ls_R_factor_gt 0.0577
_refine_ls_shift/su_max <0.001
_refine_ls_shift/su_mean 0.000
_refine_ls_structure_factor_coef Fsqd
_refine_ls_weighting_details 'calc w = 1/[\s^2^(Fo^2^)+(0.1170P)^2^+25.2061P] where P = (Fo^2^+2Fc^2^)/3'
_refine_ls_weighting_scheme calc
_refine_ls_wR_factor_gt 0.1788
_refine_ls_wR_factor_ref 0.1789
_reflns_number_gt 2014
_reflns_number_total 2019
_reflns_threshold_expression I>2\s(I)
_cod_data_source_file br6048.cif
_cod_data_source_block I
_cod_depositor_comments
;
The following automatic conversions were performed:
'_symmetry_cell_setting' value 'Tetragonal' changed to 'tetragonal'
according to '/home/saulius/struct/CIF-dictionaries/cif_core.dic'
dictionary named 'cif_core.dic' version 2.4.1 from 2010-06-29.

Automatic conversion script
Id: cif_fix_enum 1527 2010-12-29 10:47:43Z saulius 

The following automatic conversions were performed:

'_symmetry_cell_setting' value 'Tetragonal' changed to 'tetragonal'
according to /home/saulius/struct/CIF-dictionaries/cif_core.dic
dictionary named 'cif_core.dic' version 2.4.1 from 2010-06-29.

Automatic conversion script
Id: cif_fix_values 1715 2011-07-08 13:25:40Z adriana 
;
_cod_database_code 2201015
_cod_database_fobs_code 2201015

loop_
_symmetry_equiv_pos_as_xyz
'x, y, z'
'y, -x, -z'
'-x, -y, z'
'-y, x, -z'
'x, -y+1/2, -z+1/4'
'-y+1/2, -x, z+3/4'
'-x, y+1/2, -z+1/4'
'y+1/2, x, z+3/4'
'x+1/2, y+1/2, z+1/2'
'y+1/2, -x+1/2, -z+1/2'
'-x+1/2, -y+1/2, z+1/2'
'-y+1/2, x+1/2, -z+1/2'
'x+1/2, -y, -z+3/4'
'-y, -x+1/2, z+1/4'
'-x+1/2, y, -z+3/4'
'y, x+1/2, z+1/4'

loop_
_atom_site_label
_atom_site_fract_x
_atom_site_fract_y
_atom_site_fract_z
_atom_site_U_iso_or_equiv
_atom_site_adp_type
_atom_site_calc_flag
_atom_site_refinement_flags
_atom_site_occupancy
_atom_site_disorder_assembly
_atom_site_disorder_group
_atom_site_type_symbol
Ag1 1.0000 0.5000 0.2500 0.0246(3) Uani d S 1 . . Ag
S1 0.75466(11) 0.52067(10) 0.14848(9) 0.0230(3) Uani d . 1 . . S
S2 0.85780(12) 0.41288(12) 0.16837(11) 0.0287(4) Uani d . 1 . . S
O1 0.8017(4) 0.6066(4) 0.1080(3) 0.0373(12) Uani d . 1 . . O
O2 0.7116(4) 0.5525(5) 0.2270(3) 0.0368(12) Uani d . 1 . . O
O3 0.6739(4) 0.4777(4) 0.0979(4) 0.0407(13) Uani d . 1 . . O
Br1 0.50586(14) 0.2500 0.1250 0.0593(4) Uani d S 1 . . Br
N1 1.0000 0.5000 -0.2500 0.0271(18) Uani d S 1 . . N
H1A 0.9929 0.5562 -0.2187 0.033 Uiso d R 1 . . H
N2 1.0000 0.5000 -0.0136(7) 0.076(5) Uani d S 1 . . N
H2A 0.9593 0.5355 -0.0477 0.092 Uiso d R 1 . . H
H2B 0.9633 0.4579 0.0185 0.092 Uiso d R 1 . . H
N3 0.9561(6) -0.2500 0.1250 0.0280(15) Uani d S 1 . . N
H3A 0.9159 -0.2035 0.1005 0.034 Uiso d R 1 . . H
H3B 0.9959 -0.2194 0.1627 0.034 Uiso d R 1 . . H
N4 0.7283(5) 0.1981(5) 0.2464(4) 0.0381(13) Uani d . 1 . . N
H4A 0.7940 0.1973 0.2622 0.046 Uiso d R 1 . . H
H4B 0.7193 0.2335 0.1996 0.046 Uiso d R 1 . . H
H4C 0.7057 0.1354 0.2332 0.046 Uiso d R 1 . . H
H4D 0.6887 0.2316 0.2826 0.046 Uiso d R 1 . . H

loop_
_atom_site_aniso_label
_atom_site_aniso_U_11
_atom_site_aniso_U_22
_atom_site_aniso_U_33
_atom_site_aniso_U_12
_atom_site_aniso_U_13
_atom_site_aniso_U_23
Ag1 0.0221(3) 0.0221(3) 0.0297(4) 0.000 0.000 0.000
S1 0.0197(6) 0.0181(6) 0.0312(7) -0.0016(4) -0.0053(5) 0.0010(4)
S2 0.0231(7) 0.0236(7) 0.0396(8) 0.0033(5) -0.0084(6) -0.0066(6)
O1 0.034(2) 0.035(2) 0.043(3) -0.009(2) -0.011(2) 0.018(2)
O2 0.035(3) 0.041(3) 0.035(3) 0.012(2) 0.000(2) 0.002(2)
O3 0.027(2) 0.028(2) 0.067(4) -0.0009(17) -0.021(2) -0.008(2)
Br1 0.0458(7) 0.0718(10) 0.0602(8) 0.000 0.000 0.0039(7)
N1 0.025(3) 0.025(3) 0.032(4) 0.000 0.000 0.000
N2 0.156(17) 0.028(5) 0.046(5) -0.007(9) 0.000 0.000
N3 0.033(4) 0.023(3) 0.029(3) 0.000 0.000 0.002(3)
N4 0.031(3) 0.042(3) 0.042(3) 0.008(2) 0.003(3) -0.010(3)

loop_
_atom_type_symbol
_atom_type_description
_atom_type_scat_dispersion_real
_atom_type_scat_dispersion_imag
_atom_type_scat_source
Ag Ag -0.8971 1.1015 'International Tables Vol C Tables 4.2.6.8 and 6.1.1.4'
Br Br -0.2901 2.4595 'International Tables Vol C Tables 4.2.6.8 and 6.1.1.4'
H H 0.0000 0.0000 'International Tables Vol C Tables 4.2.6.8 and 6.1.1.4'
N N 0.0061 0.0033 'International Tables Vol C Tables 4.2.6.8 and 6.1.1.4'
O O 0.0106 0.0060 'International Tables Vol C Tables 4.2.6.8 and 6.1.1.4'
S S 0.1246 0.1234 'International Tables Vol C Tables 4.2.6.8 and 6.1.1.4'

loop_
_geom_angle_atom_site_label_1
_geom_angle_atom_site_label_2
_geom_angle_atom_site_label_3
_geom_angle_site_symmetry_1
_geom_angle_site_symmetry_3
_geom_angle
_geom_angle_publ_flag
S2 Ag1 S2 10_565 12_645 117.47(8) ?
S2 Ag1 S2 10_565 . 105.63(4) y
S2 Ag1 S2 12_645 . 105.63(4) ?
S2 Ag1 S2 10_565 3_765 105.62(4) ?
S2 Ag1 S2 12_645 3_765 105.62(4) ?
S2 Ag1 S2 . 3_765 117.47(8) y
O1 S1 O3 . . 110.8(3) ?
O1 S1 O2 . . 110.0(4) ?
O3 S1 O2 . . 108.9(4) ?
O1 S1 S2 . . 109.8(2) ?
O3 S1 S2 . . 108.2(2) ?
O2 S1 S2 . . 109.0(2) ?
S1 S2 Ag1 . . 105.28(7) ?
H2A N2 H2B . . 111.0 ?
H3A N3 H3B . . 109.9 ?
H4A N4 H4B . . 111.9 ?
H4A N4 H4C . . 111.9 ?
H4B N4 H4C . . 103.1 ?
H4A N4 H4D . . 111.9 ?
H4B N4 H4D . . 103.1 ?
H4C N4 H4D . . 114.4 ?

loop_
_geom_bond_atom_site_label_1
_geom_bond_atom_site_label_2
_geom_bond_site_symmetry_2
_geom_bond_distance
_geom_bond_publ_flag
Ag1 S2 10_565 2.5876(15) ?
Ag1 S2 12_645 2.5877(15) ?
Ag1 S2 . 2.5877(15) y
Ag1 S2 3_765 2.5877(15) ?
S1 O1 . 1.460(5) y
S1 O3 . 1.471(5) y
S1 O2 . 1.474(6) y
S1 S2 . 2.006(2) y
N1 H1A . 0.9100 ?
N2 H2A . 0.9100 ?
N2 H2B . 0.9100 ?
N3 H3A . 0.9100 ?
N3 H3B . 0.9101 ?
N4 H4A . 0.9100 ?
N4 H4B . 0.9100 ?
N4 H4C . 0.9100 ?
N4 H4D . 0.9100 ?

loop_
_geom_hbond_atom_site_label_D
_geom_hbond_atom_site_label_H
_geom_hbond_atom_site_label_A
_geom_hbond_site_symmetry_A
_geom_hbond_distance_DH
_geom_hbond_distance_HA
_geom_hbond_distance_DA
_geom_hbond_angle_DHA
N1 H1A O3 8_554 0.91 1.92 2.829(5) 179.5
N2 H2A O3 8_554 0.91 2.53 3.255(11) 137.5
N2 H2A Br1 4_655 0.91 3.08 3.789(6) 136.4
N2 H2B O2 6_664 0.91 2.36 2.896(6) 117.7
N2 H2B S2 . 0.91 2.90 3.723(10) 151.5
N3 H3A O1 5 0.91 2.10 2.808(8) 133.8
N3 H3B O2 10 0.91 1.97 2.797(7) 150.9
N4 H4A O2 12_645 0.91 2.05 2.947(9) 167.0
N4 H4B Br1 . 0.91 3.09 3.628(7) 119.5
N4 H4C O3 5 0.91 2.05 2.892(9) 153.0
N4 H4D O1 16_545 0.91 1.89 2.805(8) 179.8

loop_
_geom_torsion_atom_site_label_1
_geom_torsion_atom_site_label_2
_geom_torsion_atom_site_label_3
_geom_torsion_atom_site_label_4
_geom_torsion_site_symmetry_1
_geom_torsion
O1 S1 S2 Ag1 . 55.6(3)
O3 S1 S2 Ag1 . 176.7(3)
O2 S1 S2 Ag1 . -65.0(3)
S2 Ag1 S2 S1 10_565 29.27(6)
S2 Ag1 S2 S1 12_645 154.41(11)
S2 Ag1 S2 S1 3_765 -88.16(8)
